data_1554802
loop_
_publ_author_name
'Bayardon, J\'er\^ome'
'Bernard, Julie'
'R\'emond, Emmanuelle'
'Rousselin, Yoann'
'Malacea-Kabbara, Raluca'
'Jug\'e, Sylvain'

_publ_section_title
;
 Efficient synthesis of (P-chirogenic) o-boronated phosphines from
 sec-phosphine boranes.
;
_journal_issue 5
_journal_name_full 'Organic letters'
_journal_page_first 1216
_journal_page_last 1219
_journal_paper_doi 10.1021/acs.orglett.5b00167
_journal_volume 17
_journal_year 2015
_chemical_formula_moiety 'C24 H41 B2 O2 P'
_chemical_formula_sum 'C24 H41 B2 O2 P'
_chemical_formula_weight 414.16
_space_group_crystal_system monoclinic
_space_group_IT_number 14
_space_group_name_Hall '-P 2yn'
_space_group_name_H-M_alt 'P 1 21/n 1'
_atom_sites_solution_hydrogens mixed
_atom_sites_solution_primary direct
_audit_creation_date 2015-01-12
_audit_creation_method
;
Olex2 1.2
(compiled 2015.01.09 svn.r3131 for OlexSys, GUI svn.r4987)
;
_audit_update_record
;
2015-01-12 # Formatted by publCIF
;
_cell_angle_alpha 90
_cell_angle_beta 107.1620(10)
_cell_angle_gamma 90
_cell_formula_units_Z 4
_cell_length_a 8.60140(10)
_cell_length_b 17.6656(3)
_cell_length_c 16.4517(3)
_cell_measurement_temperature 115
_cell_volume 2388.51(7)
_computing_cell_refinement 'HKL Scalepack (Otwinowski & Minor 1997)'
_computing_data_collection 'Collect (Nonius BV, 1997-2000)'
_computing_data_reduction 'HKL Denzo and Scalepack (Otwinowski & Minor 1997)'
_computing_molecular_graphics 'Olex2 (Dolomanov et al., 2009)'
_computing_publication_material 'Olex2 (Dolomanov et al., 2009)'
_computing_structure_refinement 'ShelXL (Sheldrick, 2008)'
_computing_structure_solution 'ShelXT (Sheldrick, 2015)'
_diffrn_ambient_temperature 115
_diffrn_detector 'CCD Plate'
_diffrn_detector_area_resol_mean 9
_diffrn_detector_type CCD
_diffrn_measured_fraction_theta_full 0.997
_diffrn_measured_fraction_theta_max 0.903
_diffrn_measurement_device '95mm CCD camera on \k-goniostat'
_diffrn_measurement_device_type 'Nonius Kappa CCD'
_diffrn_measurement_method '\f and \w scans''
_diffrn_orient_matrix_type 'Nonius Collect from scalepack cell'
_diffrn_radiation_collimation '0.6 mm'
_diffrn_radiation_monochromator 'horizonally mounted graphite crystal'
_diffrn_radiation_probe x-ray
_diffrn_radiation_type MoK\a
_diffrn_radiation_wavelength 0.71073
_diffrn_reflns_av_R_equivalents 0.0294
_diffrn_reflns_av_unetI/netI 0.0485
_diffrn_reflns_Laue_measured_fraction_full 0.997
_diffrn_reflns_Laue_measured_fraction_max 0.903
_diffrn_reflns_limit_h_max 11
_diffrn_reflns_limit_h_min -11
_diffrn_reflns_limit_k_max 22
_diffrn_reflns_limit_k_min -22
_diffrn_reflns_limit_l_max 20
_diffrn_reflns_limit_l_min -20
_diffrn_reflns_number 10374
_diffrn_reflns_point_group_measured_fraction_full 0.997
_diffrn_reflns_point_group_measured_fraction_max 0.903
_diffrn_reflns_theta_full 26.000
_diffrn_reflns_theta_max 28.481
_diffrn_reflns_theta_min 2.837
_diffrn_source 'X-ray tube'
_diffrn_source_target Mo
_diffrn_source_type 'Siemens KFF Mo 2K-180'
_exptl_absorpt_coefficient_mu 0.132
_exptl_absorpt_correction_type none
_exptl_crystal_colour 'clear light colourless'
_exptl_crystal_colour_lustre clear
_exptl_crystal_colour_modifier light
_exptl_crystal_colour_primary colourless
_exptl_crystal_density_diffrn 1.152
_exptl_crystal_description prism
_exptl_crystal_F_000 904
_exptl_crystal_recrystallization_method
'The material was recrystallised from a mixture of DCM and methanol by slow evaporation'
_exptl_crystal_size_max 0.27
_exptl_crystal_size_mid 0.25
_exptl_crystal_size_min 0.22
_refine_diff_density_max 0.287
_refine_diff_density_min -0.384
_refine_diff_density_rms 0.051
_refine_ls_extinction_method none
_refine_ls_goodness_of_fit_ref 1.042
_refine_ls_hydrogen_treatment constr
_refine_ls_matrix_type full
_refine_ls_number_constraints 0
_refine_ls_number_parameters 266
_refine_ls_number_reflns 5468
_refine_ls_number_restraints 0
_refine_ls_restrained_S_all 1.042
_refine_ls_R_factor_all 0.0670
_refine_ls_R_factor_gt 0.0417
_refine_ls_shift/su_max 0.001
_refine_ls_shift/su_mean 0.000
_refine_ls_structure_factor_coef Fsqd
_refine_ls_weighting_details 'w=1/[\s^2^(Fo^2^)+(0.0542P)^2^+0.3829P] where P=(Fo^2^+2Fc^2^)/3'
_refine_ls_weighting_scheme calc
_refine_ls_wR_factor_gt 0.0987
_refine_ls_wR_factor_ref 0.1084
_reflns_Friedel_coverage 0.000
_reflns_number_gt 4036
_reflns_number_total 5468
_reflns_threshold_expression 'I > 2\s(I)'
_cod_data_source_file ol5b00167_si_002.cif
_cod_data_source_block 08jb247
_cod_database_code 1554802
_shelx_space_group_comment
;
The symmetry employed for this shelxl refinement is uniquely defined
by the following loop, which should always be used as a source of
symmetry information in preference to the above space-group names.
They are only intended as comments.
;
_shelx_estimated_absorpt_t_max 0.971
_shelx_estimated_absorpt_t_min 0.965
_olex2_refinement_description
;
1. Fixed Uiso
 At 1.2 times of:
  All B(H,H,H) groups, All C(H) groups, All C(H,H) groups
 At 1.5 times of:
  All C(H,H,H) groups
2.a Riding coordinates:
 B1(H1A,H1B,H1C)
2.b Ternary CH refined with riding coordinates:
 C1(H1), C19(H19)
2.c Secondary CH2 refined with riding coordinates:
 C24(H24A,H24B), C6(H6A,H6B), C20(H20A,H20B), C23(H23A,H23B), C22(H22A,H22B),
 C4(H4A,H4B), C21(H21A,H21B), C5(H5A,H5B), C2(H2A,H2B), C3(H3A,H3B)
2.d Aromatic/amide H refined with riding coordinates:
 C10(H10), C9(H9), C8(H8), C11(H11)
2.e Idealised Me refined as rotating group:
 C15(H15A,H15B,H15C), C17(H17A,H17B,H17C), C14(H14A,H14B,H14C), C18(H18A,H18B,
 H18C)
;
_shelx_shelxl_version_number 2014/7
_olex2_date_sample_data_collection 2008-07-02
_olex2_diffrn_ambient_temperature_device 'Oxford Cryosystems'
_olex2_exptl_crystal_mounting_method 'The crystal was mounted on a glass fibre with grease'
_olex2_submission_original_sample_id 08jb247
_olex2_submission_special_instructions 'No special instructions were received'

loop_
_space_group_symop_operation_xyz
'x, y, z'
'-x+1/2, y+1/2, -z+1/2'
'-x, -y, -z'
'x-1/2, -y-1/2, z-1/2'

loop_
_atom_site_label
_atom_site_type_symbol
_atom_site_fract_x
_atom_site_fract_y
_atom_site_fract_z
_atom_site_U_iso_or_equiv
_atom_site_adp_type
_atom_site_occupancy
_atom_site_site_symmetry_order
_atom_site_calc_flag
_atom_site_refinement_flags_posn
P1 P 0.33281(4) 0.18491(2) 0.36473(2) 0.01642(11) Uani 1 1 d .
O2 O 0.53817(11) 0.39719(6) 0.47562(6) 0.0187(2) Uani 1 1 d .
O1 O 0.69456(11) 0.29166(6) 0.48224(7) 0.0195(2) Uani 1 1 d .
C16 C 0.69800(16) 0.42579(8) 0.47425(9) 0.0176(3) Uani 1 1 d .
C10 C 0.29546(17) 0.25027(9) 0.63641(10) 0.0217(3) Uani 1 1 d .
H10 H 0.2854 0.2647 0.6902 0.026 Uiso 1 1 calc R
C9 C 0.21321(17) 0.18912(9) 0.59432(10) 0.0218(3) Uani 1 1 d .
H9 H 0.1465 0.1595 0.6188 0.026 Uiso 1 1 calc R
C8 C 0.22916(17) 0.17065(9) 0.51338(10) 0.0203(3) Uani 1 1 d .
H8 H 0.1694 0.1287 0.4838 0.024 Uiso 1 1 calc R
C1 C 0.53088(16) 0.14397(8) 0.36626(9) 0.0170(3) Uani 1 1 d .
H1 H 0.6071 0.1867 0.3663 0.020 Uiso 1 1 calc R
C12 C 0.41929(16) 0.27309(8) 0.51774(9) 0.0171(3) Uani 1 1 d .
C13 C 0.78584(16) 0.35268(9) 0.45402(9) 0.0186(3) Uani 1 1 d .
C24 C 0.34267(17) 0.26794(9) 0.21659(9) 0.0205(3) Uani 1 1 d .
H24A H 0.4502 0.2454 0.2210 0.025 Uiso 1 1 calc R
H24B H 0.2579 0.2333 0.1824 0.025 Uiso 1 1 calc R
C6 C 0.52516(17) 0.09230(9) 0.28912(10) 0.0215(3) Uani 1 1 d .
H6A H 0.4494 0.0499 0.2881 0.026 Uiso 1 1 calc R
H6B H 0.4809 0.1218 0.2362 0.026 Uiso 1 1 calc R
C19 C 0.32257(16) 0.27595(9) 0.30835(9) 0.0170(3) Uani 1 1 d .
H19 H 0.4163 0.3071 0.3424 0.020 Uiso 1 1 calc R
C20 C 0.16715(17) 0.31766(9) 0.31027(10) 0.0201(3) Uani 1 1 d .
H20A H 0.0706 0.2868 0.2813 0.024 Uiso 1 1 calc R
H20B H 0.1678 0.3256 0.3699 0.024 Uiso 1 1 calc R
C23 C 0.32857(17) 0.34453(9) 0.17134(9) 0.0209(3) Uani 1 1 d .
H23A H 0.4242 0.3762 0.1996 0.025 Uiso 1 1 calc R
H23B H 0.3270 0.3367 0.1115 0.025 Uiso 1 1 calc R
C7 C 0.33057(16) 0.21181(8) 0.47374(9) 0.0169(3) Uani 1 1 d .
C22 C 0.17327(17) 0.38494(9) 0.17375(9) 0.0206(3) Uani 1 1 d .
H22A H 0.0782 0.3561 0.1389 0.025 Uiso 1 1 calc R
H22B H 0.1703 0.4357 0.1478 0.025 Uiso 1 1 calc R
C4 C 0.75928(19) 0.01756(10) 0.37225(11) 0.0298(4) Uani 1 1 d .
H4A H 0.8711 0.0007 0.3764 0.036 Uiso 1 1 calc R
H4B H 0.6924 -0.0280 0.3727 0.036 Uiso 1 1 calc R
C21 C 0.15839(19) 0.39413(9) 0.26531(10) 0.0231(3) Uani 1 1 d .
H21A H 0.2473 0.4271 0.2989 0.028 Uiso 1 1 calc R
H21B H 0.0537 0.4190 0.2623 0.028 Uiso 1 1 calc R
C11 C 0.39629(17) 0.29179(9) 0.59817(9) 0.0196(3) Uani 1 1 d .
H11 H 0.4521 0.3347 0.6277 0.024 Uiso 1 1 calc R
C5 C 0.68967(18) 0.05998(10) 0.29005(10) 0.0262(4) Uani 1 1 d .
H5A H 0.6767 0.0254 0.2412 0.031 Uiso 1 1 calc R
H5B H 0.7641 0.1014 0.2855 0.031 Uiso 1 1 calc R
C15 C 0.77480(18) 0.34004(10) 0.35988(10) 0.0246(4) Uani 1 1 d .
H15A H 0.8174 0.2898 0.3530 0.037 Uiso 1 1 calc GR
H15B H 0.8391 0.3787 0.3417 0.037 Uiso 1 1 calc GR
H15C H 0.6609 0.3436 0.3250 0.037 Uiso 1 1 calc GR
C2 C 0.59817(18) 0.10017(9) 0.44872(10) 0.0239(4) Uani 1 1 d .
H2A H 0.5227 0.0589 0.4523 0.029 Uiso 1 1 calc R
H2B H 0.6114 0.1342 0.4981 0.029 Uiso 1 1 calc R
C17 C 0.76561(19) 0.45814(10) 0.56239(10) 0.0265(4) Uani 1 1 d .
H17A H 0.6928 0.4979 0.5713 0.040 Uiso 1 1 calc GR
H17B H 0.8735 0.4797 0.5687 0.040 Uiso 1 1 calc GR
H17C H 0.7745 0.4179 0.6045 0.040 Uiso 1 1 calc GR
C14 C 0.95847(17) 0.34574(10) 0.50333(10) 0.0258(4) Uani 1 1 d .
H14A H 0.9686 0.3466 0.5642 0.039 Uiso 1 1 calc GR
H14B H 1.0198 0.3881 0.4895 0.039 Uiso 1 1 calc GR
H14C H 1.0018 0.2979 0.4891 0.039 Uiso 1 1 calc GR
C3 C 0.76300(19) 0.06748(10) 0.44905(10) 0.0303(4) Uani 1 1 d .
H3A H 0.8064 0.0372 0.5015 0.036 Uiso 1 1 calc R
H3B H 0.8393 0.1099 0.4513 0.036 Uiso 1 1 calc R
C18 C 0.67963(19) 0.48792(9) 0.40790(10) 0.0260(4) Uani 1 1 d .
H18A H 0.6172 0.4685 0.3520 0.039 Uiso 1 1 calc GR
H18B H 0.7875 0.5040 0.4060 0.039 Uiso 1 1 calc GR
H18C H 0.6224 0.5312 0.4230 0.039 Uiso 1 1 calc GR
B2 B 0.55097(19) 0.32088(10) 0.48864(10) 0.0168(3) Uani 1 1 d .
B1 B 0.1577(2) 0.11826(11) 0.31614(12) 0.0246(4) Uani 1 1 d .
H1A H 0.0428 0.1489 0.3276 0.030 Uiso 1 1 d R
H1B H 0.1757 0.0602 0.3544 0.030 Uiso 1 1 d R
H1C H 0.1579 0.1087 0.2446 0.030 Uiso 1 1 d R

loop_
_atom_site_aniso_label
_atom_site_aniso_U_11
_atom_site_aniso_U_22
_atom_site_aniso_U_33
_atom_site_aniso_U_23
_atom_site_aniso_U_13
_atom_site_aniso_U_12
P1 0.01463(18) 0.0174(2) 0.0158(2) 0.00021(16) 0.00236(14) -0.00052(15)
O2 0.0135(5) 0.0184(6) 0.0235(6) 0.0012(4) 0.0046(4) -0.0001(4)
O1 0.0168(5) 0.0168(6) 0.0251(6) 0.0009(4) 0.0068(4) -0.0001(4)
C16 0.0145(7) 0.0190(8) 0.0193(8) -0.0001(6) 0.0051(6) -0.0016(6)
C10 0.0205(7) 0.0290(9) 0.0162(8) 0.0031(7) 0.0062(6) 0.0078(6)
C9 0.0190(7) 0.0231(9) 0.0258(9) 0.0076(7) 0.0104(6) 0.0032(6)
C8 0.0171(7) 0.0204(8) 0.0224(8) 0.0036(6) 0.0044(6) 0.0011(6)
C1 0.0166(7) 0.0160(8) 0.0171(8) -0.0005(6) 0.0029(6) -0.0001(6)
C12 0.0148(6) 0.0183(8) 0.0168(7) 0.0018(6) 0.0024(6) 0.0042(6)
C13 0.0156(7) 0.0191(8) 0.0208(8) 0.0002(6) 0.0048(6) -0.0017(6)
C24 0.0184(7) 0.0237(9) 0.0185(8) 0.0006(6) 0.0041(6) 0.0040(6)
C6 0.0228(7) 0.0217(8) 0.0180(8) -0.0044(6) 0.0028(6) 0.0005(6)
C19 0.0158(7) 0.0185(8) 0.0148(7) 0.0004(6) 0.0019(5) -0.0007(6)
C20 0.0197(7) 0.0227(8) 0.0182(8) 0.0031(6) 0.0058(6) 0.0043(6)
C23 0.0207(7) 0.0255(9) 0.0161(8) 0.0030(6) 0.0048(6) 0.0001(6)
C7 0.0141(6) 0.0177(8) 0.0180(8) 0.0026(6) 0.0036(6) 0.0033(6)
C22 0.0218(7) 0.0196(8) 0.0186(8) 0.0031(6) 0.0032(6) 0.0007(6)
C4 0.0259(8) 0.0277(10) 0.0347(10) -0.0018(8) 0.0074(7) 0.0093(7)
C21 0.0260(8) 0.0233(9) 0.0200(8) 0.0027(7) 0.0067(6) 0.0051(6)
C11 0.0179(7) 0.0203(8) 0.0191(8) 0.0013(6) 0.0030(6) 0.0035(6)
C5 0.0265(8) 0.0265(9) 0.0263(9) -0.0058(7) 0.0089(7) 0.0025(7)
C15 0.0204(7) 0.0293(9) 0.0259(9) -0.0043(7) 0.0095(6) -0.0030(7)
C2 0.0247(8) 0.0277(9) 0.0181(8) 0.0027(7) 0.0044(6) 0.0070(7)
C17 0.0248(8) 0.0266(9) 0.0265(9) -0.0073(7) 0.0050(7) -0.0035(7)
C14 0.0179(7) 0.0287(9) 0.0284(9) 0.0009(7) 0.0033(6) 0.0007(6)
C3 0.0266(8) 0.0350(11) 0.0249(9) 0.0015(8) 0.0008(7) 0.0116(7)
C18 0.0266(8) 0.0233(9) 0.0293(9) 0.0053(7) 0.0101(7) 0.0005(7)
B2 0.0177(8) 0.0200(9) 0.0110(8) -0.0003(7) 0.0016(6) 0.0013(7)
B1 0.0188(8) 0.0254(10) 0.0256(10) -0.0024(8) 0.0003(7) -0.0048(7)

loop_
_atom_type_symbol
_atom_type_description
_atom_type_scat_dispersion_real
_atom_type_scat_dispersion_imag
_atom_type_scat_source
C C 0.0033 0.0016 'International Tables Vol C Tables 4.2.6.8 and 6.1.1.4'
H H 0.0000 0.0000 'International Tables Vol C Tables 4.2.6.8 and 6.1.1.4'
B B 0.0013 0.0007 'International Tables Vol C Tables 4.2.6.8 and 6.1.1.4'
O O 0.0106 0.0060 'International Tables Vol C Tables 4.2.6.8 and 6.1.1.4'
P P 0.1023 0.0942 'International Tables Vol C Tables 4.2.6.8 and 6.1.1.4'

loop_
_geom_angle_atom_site_label_1
_geom_angle_atom_site_label_2
_geom_angle_atom_site_label_3
_geom_angle
C1 P1 C19 104.80(6)
C1 P1 C7 111.05(6)
C1 P1 B1 112.24(8)
C19 P1 C7 104.44(7)
C19 P1 B1 114.57(8)
C7 P1 B1 109.43(8)
B2 O2 C16 108.01(11)
B2 O1 C13 108.77(11)
O2 C16 C13 103.28(11)
O2 C16 C17 102.28(11)
O2 C16 C18 111.01(11)
C17 C16 C13 116.10(12)
C17 C16 C18 110.20(13)
C18 C16 C13 113.14(12)
C9 C10 H10 120.7
C9 C10 C11 118.60(14)
C11 C10 H10 120.7
C10 C9 H9 120.6
C10 C9 C8 118.71(14)
C8 C9 H9 120.6
C9 C8 H8 118.2
C9 C8 C7 123.52(14)
C7 C8 H8 118.2
P1 C1 H1 107.9
C6 C1 P1 114.41(9)
C6 C1 H1 107.9
C2 C1 P1 108.59(10)
C2 C1 H1 107.9
C2 C1 C6 110.01(12)
C7 C12 C11 116.99(13)
C7 C12 B2 125.61(13)
C11 C12 B2 117.31(13)
O1 C13 C16 101.39(10)
O1 C13 C15 109.12(12)
C15 C13 C16 116.04(12)
C14 C13 O1 107.90(12)
C14 C13 C16 114.78(13)
C14 C13 C15 107.16(12)
H24A C24 H24B 107.9
C19 C24 H24A 109.3
C19 C24 H24B 109.3
C23 C24 H24A 109.3
C23 C24 H24B 109.3
C23 C24 C19 111.77(12)
C1 C6 H6A 108.7
C1 C6 H6B 108.7
H6A C6 H6B 107.6
C5 C6 C1 114.04(12)
C5 C6 H6A 108.7
C5 C6 H6B 108.7
P1 C19 H19 106.7
C24 C19 P1 113.62(10)
C24 C19 H19 106.7
C20 C19 P1 108.70(10)
C20 C19 C24 113.91(11)
C20 C19 H19 106.7
C19 C20 H20A 109.8
C19 C20 H20B 109.8
H20A C20 H20B 108.2
C21 C20 C19 109.43(12)
C21 C20 H20A 109.8
C21 C20 H20B 109.8
C24 C23 H23A 109.6
C24 C23 H23B 109.6
H23A C23 H23B 108.1
C22 C23 C24 110.19(12)
C22 C23 H23A 109.6
C22 C23 H23B 109.6
C8 C7 P1 119.35(11)
C12 C7 P1 122.52(11)
C12 C7 C8 118.07(14)
C23 C22 H22A 108.9
C23 C22 H22B 108.9
C23 C22 C21 113.35(12)
H22A C22 H22B 107.7
C21 C22 H22A 108.9
C21 C22 H22B 108.9
H4A C4 H4B 108.0
C5 C4 H4A 109.4
C5 C4 H4B 109.4
C5 C4 C3 111.07(14)
C3 C4 H4A 109.4
C3 C4 H4B 109.4
C20 C21 C22 111.64(13)
C20 C21 H21A 109.3
C20 C21 H21B 109.3
C22 C21 H21A 109.3
C22 C21 H21B 109.3
H21A C21 H21B 108.0
C10 C11 C12 124.05(14)
C10 C11 H11 118.0
C12 C11 H11 118.0
C6 C5 H5A 110.0
C6 C5 H5B 110.0
C4 C5 C6 108.52(13)
C4 C5 H5A 110.0
C4 C5 H5B 110.0
H5A C5 H5B 108.4
C13 C15 H15A 109.5
C13 C15 H15B 109.5
C13 C15 H15C 109.5
H15A C15 H15B 109.5
H15A C15 H15C 109.5
H15B C15 H15C 109.5
C1 C2 H2A 110.2
C1 C2 H2B 110.2
C1 C2 C3 107.68(12)
H2A C2 H2B 108.5
C3 C2 H2A 110.2
C3 C2 H2B 110.2
C16 C17 H17A 109.5
C16 C17 H17B 109.5
C16 C17 H17C 109.5
H17A C17 H17B 109.5
H17A C17 H17C 109.5
H17B C17 H17C 109.5
C13 C14 H14A 109.5
C13 C14 H14B 109.5
C13 C14 H14C 109.5
H14A C14 H14B 109.5
H14A C14 H14C 109.5
H14B C14 H14C 109.5
C4 C3 H3A 108.6
C4 C3 H3B 108.6
C2 C3 C4 114.86(13)
C2 C3 H3A 108.6
C2 C3 H3B 108.6
H3A C3 H3B 107.5
C16 C18 H18A 109.5
C16 C18 H18B 109.5
C16 C18 H18C 109.5
H18A C18 H18B 109.5
H18A C18 H18C 109.5
H18B C18 H18C 109.5
O2 B2 O1 113.13(13)
O2 B2 C12 122.58(13)
O1 B2 C12 124.00(13)
P1 B1 H1A 104.2
P1 B1 H1B 110.5
P1 B1 H1C 105.8
H1A B1 H1B 107.0
H1A B1 H1C 117.7
H1B B1 H1C 111.3

loop_
_geom_bond_atom_site_label_1
_geom_bond_atom_site_label_2
_geom_bond_distance
P1 C1 1.8442(14)
P1 C19 1.8457(15)
P1 C7 1.8608(15)
P1 B1 1.8930(17)
O2 C16 1.4710(16)
O2 B2 1.364(2)
O1 C13 1.4863(17)
O1 B2 1.3710(18)
C16 C13 1.580(2)
C16 C17 1.507(2)
C16 C18 1.523(2)
C10 H10 0.9500
C10 C9 1.363(2)
C10 C11 1.417(2)
C9 H9 0.9500
C9 C8 1.416(2)
C8 H8 0.9500
C8 C7 1.432(2)
C1 H1 1.0000
C1 C6 1.552(2)
C1 C2 1.520(2)
C12 C7 1.397(2)
C12 C11 1.433(2)
C12 B2 1.595(2)
C13 C15 1.540(2)
C13 C14 1.4720(19)
C24 H24A 0.9900
C24 H24B 0.9900
C24 C19 1.576(2)
C24 C23 1.532(2)
C6 H6A 0.9900
C6 H6B 0.9900
C6 C5 1.522(2)
C19 H19 1.0000
C19 C20 1.5348(19)
C20 H20A 0.9900
C20 H20B 0.9900
C20 C21 1.531(2)
C23 H23A 0.9900
C23 H23B 0.9900
C23 C22 1.525(2)
C22 H22A 0.9900
C22 H22B 0.9900
C22 C21 1.558(2)
C4 H4A 0.9900
C4 H4B 0.9900
C4 C5 1.507(2)
C4 C3 1.533(2)
C21 H21A 0.9900
C21 H21B 0.9900
C11 H11 0.9500
C5 H5A 0.9900
C5 H5B 0.9900
C15 H15A 0.9800
C15 H15B 0.9800
C15 H15C 0.9800
C2 H2A 0.9900
C2 H2B 0.9900
C2 C3 1.529(2)
C17 H17A 0.9800
C17 H17B 0.9800
C17 H17C 0.9800
C14 H14A 0.9800
C14 H14B 0.9800
C14 H14C 0.9800
C3 H3A 0.9900
C3 H3B 0.9900
C18 H18A 0.9800
C18 H18B 0.9800
C18 H18C 0.9800
B1 H1A 1.1900
B1 H1B 1.1900
B1 H1C 1.1900

loop_
_geom_torsion_atom_site_label_1
_geom_torsion_atom_site_label_2
_geom_torsion_atom_site_label_3
_geom_torsion_atom_site_label_4
_geom_torsion
P1 C1 C6 C5 178.90(11)
P1 C1 C2 C3 -179.41(11)
P1 C19 C20 C21 178.85(10)
O2 C16 C13 O1 -22.52(12)
O2 C16 C13 C15 95.53(13)
O2 C16 C13 C14 -138.52(12)
C16 O2 B2 O1 -10.30(16)
C16 O2 B2 C12 163.75(12)
C10 C9 C8 C7 1.5(2)
C9 C10 C11 C12 -0.7(2)
C9 C8 C7 P1 -176.86(11)
C9 C8 C7 C12 0.5(2)
C1 P1 C19 C24 56.67(11)
C1 P1 C19 C20 -175.37(10)
C1 P1 C7 C8 -111.87(11)
C1 P1 C7 C12 70.90(13)
C1 C6 C5 C4 56.41(18)
C1 C2 C3 C4 -56.26(19)
C13 O1 B2 O2 -5.68(16)
C13 O1 B2 C12 -179.64(13)
C24 C19 C20 C21 -53.35(16)
C24 C23 C22 C21 54.73(17)
C6 C1 C2 C3 54.69(16)
C19 P1 C1 C6 -90.69(12)
C19 P1 C1 C2 146.00(11)
C19 P1 C7 C8 135.69(11)
C19 P1 C7 C12 -41.55(13)
C19 C24 C23 C22 -51.76(16)
C19 C20 C21 C22 54.16(16)
C23 C24 C19 P1 178.39(9)
C23 C24 C19 C20 53.17(16)
C23 C22 C21 C20 -56.96(17)
C7 P1 C1 C6 157.09(11)
C7 P1 C1 C2 33.79(12)
C7 P1 C19 C24 173.53(9)
C7 P1 C19 C20 -58.51(11)
C7 C12 C11 C10 2.7(2)
C7 C12 B2 O2 122.12(16)
C7 C12 B2 O1 -64.5(2)
C11 C10 C9 C8 -1.4(2)
C11 C12 C7 P1 174.80(10)
C11 C12 C7 C8 -2.46(19)
C11 C12 B2 O2 -61.56(18)
C11 C12 B2 O1 111.84(16)
C5 C4 C3 C2 56.7(2)
C2 C1 C6 C5 -58.57(17)
C17 C16 C13 O1 88.51(14)
C17 C16 C13 C15 -153.44(13)
C17 C16 C13 C14 -27.49(18)
C3 C4 C5 C6 -53.33(18)
C18 C16 C13 O1 -142.62(11)
C18 C16 C13 C15 -24.57(17)
C18 C16 C13 C14 101.38(15)
B2 O2 C16 C13 20.53(14)
B2 O2 C16 C17 -100.39(14)
B2 O2 C16 C18 142.08(13)
B2 O1 C13 C16 17.59(14)
B2 O1 C13 C15 -105.35(13)
B2 O1 C13 C14 138.54(13)
B2 C12 C7 P1 -8.9(2)
B2 C12 C7 C8 173.87(13)
B2 C12 C11 C10 -173.92(13)
B1 P1 C1 C6 34.24(14)
B1 P1 C1 C2 -89.06(12)
B1 P1 C19 C24 -66.78(12)
B1 P1 C19 C20 61.18(12)
B1 P1 C7 C8 12.59(14)
B1 P1 C7 C12 -164.64(12)
